data_4303848
loop_
_publ_author_name
'Liam P. Spencer'
'Ping Yang'
'Brian L. Scott'
'Enrique R. Batista'
'James M. Boncella'

_publ_section_title
;
Oxidative Addition to U(V)-U(V) Dimers: Facile Routes to Uranium(VI)
Bis(imido) Complexes
;
_journal_name_full 'Inorganic Chemistry'
_journal_page_first 11615
_journal_page_last 11623
_journal_paper_doi 10.1021/ic901581r
_journal_volume 48
_journal_year 2009
_chemical_formula_sum 'C80 H116 I2 N8 Se4 U2'
_chemical_formula_weight 2235.51
_chemical_name_systematic
; 
 ? 
;
_space_group_IT_number 14
_symmetry_cell_setting monoclinic
_symmetry_space_group_name_Hall '-P 2yn'
_symmetry_space_group_name_H-M 'P 1 21/n 1'
_atom_sites_solution_hydrogens geom
_atom_sites_solution_primary direct
_atom_sites_solution_secondary difmap
_audit_creation_method SHELXL-97
_cell_angle_alpha 90.00
_cell_angle_beta 103.485(2)
_cell_angle_gamma 90.00
_cell_formula_units_Z 2
_cell_length_a 12.291(3)
_cell_length_b 21.472(5)
_cell_length_c 16.935(4)
_cell_measurement_temperature 120(1)
_cell_volume 4346.1(18)
_computing_cell_refinement 'SAINT+, v. 7.06 (Bruker AXS, 2001)'
_computing_data_collection 'APEX II, v. 1.08 (Bruker AXS, 2003)'
_computing_data_reduction 'SAINT+, v. 7.06 (Bruker AXS, 2001)'
_computing_molecular_graphics 'SHELXTL, v. 6.10, (Bruker AXS, 2000)'
_computing_publication_material 'SHELXTL, v. 6.10, (Bruker AXS, 2000)'
_computing_structure_refinement 'SHELXL-97 (Sheldrick, 1997)'
_computing_structure_solution 'SHELXS-97 (Sheldrick, 1990)'
_diffrn_ambient_temperature 120(1)
_diffrn_measured_fraction_theta_full 1.000
_diffrn_measured_fraction_theta_max 0.995
_diffrn_measurement_device_type 'Bruker D8 with APEXII CCD'
_diffrn_measurement_method '\w scans'
_diffrn_radiation_monochromator graphite
_diffrn_radiation_source 'fine-focus sealed tube'
_diffrn_radiation_type MoK\a
_diffrn_radiation_wavelength 0.71073
_diffrn_reflns_av_R_equivalents 0.0635
_diffrn_reflns_av_sigmaI/netI 0.0483
_diffrn_reflns_limit_h_max 14
_diffrn_reflns_limit_h_min -14
_diffrn_reflns_limit_k_max 25
_diffrn_reflns_limit_k_min -25
_diffrn_reflns_limit_l_max 20
_diffrn_reflns_limit_l_min -20
_diffrn_reflns_number 40322
_diffrn_reflns_theta_full 25.00
_diffrn_reflns_theta_max 25.16
_diffrn_reflns_theta_min 1.86
_diffrn_standards_decay_% 0
_diffrn_standards_interval_count 0
_diffrn_standards_interval_time 0
_diffrn_standards_number 0
_exptl_absorpt_coefficient_mu 6.150
_exptl_absorpt_correction_T_max 0.5783
_exptl_absorpt_correction_T_min 0.2778
_exptl_absorpt_correction_type multi-scan
_exptl_absorpt_process_details 'SADABS 2.03 (Sheldrick, 2001)'
_exptl_crystal_colour red
_exptl_crystal_density_diffrn 1.708
_exptl_crystal_density_method 'not measured'
_exptl_crystal_description needle
_exptl_crystal_F_000 2156
_exptl_crystal_size_max 0.28
_exptl_crystal_size_mid 0.10
_exptl_crystal_size_min 0.10
_refine_diff_density_max 2.748
_refine_diff_density_min -1.626
_refine_diff_density_rms 0.148
_refine_ls_extinction_method none
_refine_ls_goodness_of_fit_ref 1.053
_refine_ls_hydrogen_treatment constr
_refine_ls_matrix_type full
_refine_ls_number_parameters 440
_refine_ls_number_reflns 7754
_refine_ls_number_restraints 31
_refine_ls_restrained_S_all 1.061
_refine_ls_R_factor_all 0.0536
_refine_ls_R_factor_gt 0.0353
_refine_ls_shift/su_max 0.002
_refine_ls_shift/su_mean 0.000
_refine_ls_structure_factor_coef Fsqd
_refine_ls_weighting_details 'calc w=1/[\s^2^(Fo^2^)+(0.0494P)^2^+0.0000P] where P=(Fo^2^+2Fc^2^)/3'
_refine_ls_weighting_scheme calc
_refine_ls_wR_factor_gt 0.0836
_refine_ls_wR_factor_ref 0.0913
_reflns_number_gt 6086
_reflns_number_total 7754
_reflns_threshold_expression >2sigma(I)
_cod_data_source_file ic901581r_si_002_5.cif
_cod_data_source_block apx674
_cod_original_cell_volume 4346.4(16)
_cod_original_sg_symbol_H-M 'P 21/n'
_cod_database_code 4303848

loop_
_symmetry_equiv_pos_as_xyz
'x, y, z'
'-x+1/2, y+1/2, -z+1/2'
'-x, -y, -z'
'x-1/2, -y-1/2, z-1/2'

loop_
_atom_site_label
_atom_site_type_symbol
_atom_site_fract_x
_atom_site_fract_y
_atom_site_fract_z
_atom_site_U_iso_or_equiv
_atom_site_adp_type
_atom_site_occupancy
_atom_site_symmetry_multiplicity
_atom_site_calc_flag
_atom_site_refinement_flags
_atom_site_disorder_assembly
_atom_site_disorder_group
U1 U 0.207437(18) 0.111216(10) 0.490507(13) 0.01569(8) Uani 1 1 d . . .
I1 I 0.31631(4) 0.20038(2) 0.62713(3) 0.03296(13) Uani 1 1 d . . .
Se1 Se 0.03637(6) 0.11263(3) 0.58443(4) 0.02956(17) Uani 1 1 d . . .
Se2 Se -0.01808(5) 0.05176(3) 0.47216(4) 0.02565(16) Uani 1 1 d . . .
N1 N 0.1276(4) 0.1702(2) 0.4232(3) 0.0211(12) Uani 1 1 d . A .
N2 N 0.2862(4) 0.0456(2) 0.5459(3) 0.0197(11) Uani 1 1 d . . .
N3 N 0.3552(4) 0.1412(2) 0.4122(3) 0.0171(11) Uani 1 1 d . . .
N4 N 0.2108(4) 0.0493(2) 0.3621(3) 0.0192(11) Uani 1 1 d . . .
C1 C 0.0628(5) 0.2186(3) 0.3720(4) 0.0373(18) Uani 1 1 d D . .
C2 C 0.1317(6) 0.2519(4) 0.3259(5) 0.053(2) Uani 1 1 d D A .
H2A H 0.0874 0.2833 0.2929 0.079 Uiso 1 1 calc R . .
H2B H 0.1592 0.2231 0.2919 0.079 Uiso 1 1 calc R . .
H2C H 0.1937 0.2712 0.3629 0.079 Uiso 1 1 calc R . .
C3 C -0.0521(9) 0.2004(9) 0.3348(11) 0.062(4) Uani 0.385(9) 1 d PDU A 1
H3A H -0.0830 0.1784 0.3739 0.093 Uiso 0.385(9) 1 calc PR A 1
H3B H -0.0529 0.1739 0.2890 0.093 Uiso 0.385(9) 1 calc PR A 1
H3C H -0.0961 0.2370 0.3172 0.093 Uiso 0.385(9) 1 calc PR A 1
C4 C 0.0706(16) 0.2711(8) 0.4325(11) 0.066(4) Uani 0.385(9) 1 d PDU A 1
H4A H 0.1478 0.2804 0.4558 0.098 Uiso 0.385(9) 1 calc PR A 1
H4B H 0.0347 0.2588 0.4748 0.098 Uiso 0.385(9) 1 calc PR A 1
H4C H 0.0342 0.3074 0.4056 0.098 Uiso 0.385(9) 1 calc PR A 1
C3' C -0.0035(10) 0.1802(6) 0.3019(7) 0.062(4) Uani 0.615(9) 1 d PDU A 2
H3'1 H 0.0471 0.1581 0.2765 0.093 Uiso 0.615(9) 1 calc PR A 2
H3'2 H -0.0498 0.2072 0.2629 0.093 Uiso 0.615(9) 1 calc PR A 2
H3'3 H -0.0497 0.1510 0.3219 0.093 Uiso 0.615(9) 1 calc PR A 2
C4' C -0.0193(12) 0.2506(7) 0.4080(9) 0.066(4) Uani 0.615(9) 1 d PDU A 2
H4'1 H -0.0549 0.2209 0.4361 0.098 Uiso 0.615(9) 1 calc PR A 2
H4'2 H -0.0747 0.2701 0.3658 0.098 Uiso 0.615(9) 1 calc PR A 2
H4'3 H 0.0178 0.2816 0.4455 0.098 Uiso 0.615(9) 1 calc PR A 2
C5 C 0.3550(5) 0.0010(3) 0.6018(4) 0.0248(15) Uani 1 1 d . . .
C6 C 0.4737(6) 0.0268(4) 0.6267(5) 0.045(2) Uani 1 1 d . . .
H6A H 0.4728 0.0658 0.6542 0.068 Uiso 1 1 calc R . .
H6B H 0.5023 0.0331 0.5792 0.068 Uiso 1 1 calc R . .
H6C H 0.5206 -0.0021 0.6623 0.068 Uiso 1 1 calc R . .
C7 C 0.3519(6) -0.0606(3) 0.5587(4) 0.0327(17) Uani 1 1 d . . .
H7A H 0.2763 -0.0757 0.5442 0.049 Uiso 1 1 calc R . .
H7B H 0.3981 -0.0901 0.5939 0.049 Uiso 1 1 calc R . .
H7C H 0.3793 -0.0553 0.5104 0.049 Uiso 1 1 calc R . .
C8 C 0.3062(6) -0.0039(4) 0.6768(4) 0.041(2) Uani 1 1 d . . .
H8A H 0.3100 0.0360 0.7029 0.062 Uiso 1 1 calc R . .
H8B H 0.3483 -0.0338 0.7139 0.062 Uiso 1 1 calc R . .
H8C H 0.2295 -0.0171 0.6607 0.062 Uiso 1 1 calc R . .
C9 C 0.4274(5) 0.1878(3) 0.4387(4) 0.0223(14) Uani 1 1 d . . .
H9 H 0.4343 0.2021 0.4915 0.027 Uiso 1 1 calc R . .
C10 C 0.4914(5) 0.2155(3) 0.3922(4) 0.0210(14) Uani 1 1 d . . .
H10 H 0.5421 0.2465 0.4145 0.025 Uiso 1 1 calc R . .
C11 C 0.4808(5) 0.1973(3) 0.3110(4) 0.0217(14) Uani 1 1 d . . .
C12 C 0.4031(5) 0.1507(3) 0.2843(4) 0.0198(14) Uani 1 1 d . . .
H12 H 0.3900 0.1377 0.2305 0.024 Uiso 1 1 calc R . .
C13 C 0.3444(5) 0.1230(3) 0.3350(3) 0.0150(13) Uani 1 1 d . . .
C14 C 0.2690(4) 0.0691(3) 0.3098(3) 0.0153(13) Uani 1 1 d . . .
C15 C 0.2643(5) 0.0376(3) 0.2372(4) 0.0204(14) Uani 1 1 d . . .
H15 H 0.3035 0.0533 0.2008 0.024 Uiso 1 1 calc R . .
C16 C 0.2030(5) -0.0161(3) 0.2181(4) 0.0186(13) Uani 1 1 d . . .
C17 C 0.1462(5) -0.0368(3) 0.2742(4) 0.0233(14) Uani 1 1 d . . .
H17 H 0.1041 -0.0731 0.2648 0.028 Uiso 1 1 calc R . .
C18 C 0.1522(5) -0.0031(3) 0.3442(4) 0.0248(15) Uani 1 1 d . . .
H18 H 0.1131 -0.0178 0.3812 0.030 Uiso 1 1 calc R . .
C19 C 0.5557(5) 0.2249(3) 0.2609(4) 0.0219(14) Uani 1 1 d . . .
C20 C 0.5542(7) 0.2950(3) 0.2653(5) 0.0409(19) Uani 1 1 d . . .
H20A H 0.6019 0.3119 0.2331 0.061 Uiso 1 1 calc R . .
H20B H 0.5804 0.3080 0.3207 0.061 Uiso 1 1 calc R . .
H20C H 0.4791 0.3097 0.2448 0.061 Uiso 1 1 calc R . .
C21 C 0.6735(5) 0.2016(3) 0.2950(4) 0.0337(17) Uani 1 1 d . . .
H21A H 0.6745 0.1570 0.2919 0.051 Uiso 1 1 calc R . .
H21B H 0.6979 0.2144 0.3507 0.051 Uiso 1 1 calc R . .
H21C H 0.7226 0.2187 0.2641 0.051 Uiso 1 1 calc R . .
C22 C 0.5202(6) 0.2049(3) 0.1726(4) 0.0357(18) Uani 1 1 d . . .
H22A H 0.5216 0.1603 0.1694 0.054 Uiso 1 1 calc R . .
H22B H 0.5708 0.2222 0.1430 0.054 Uiso 1 1 calc R . .
H22C H 0.4458 0.2196 0.1496 0.054 Uiso 1 1 calc R . .
C23 C 0.2026(5) -0.0510(3) 0.1384(4) 0.0227(14) Uani 1 1 d . . .
C24 C 0.1580(6) -0.0079(3) 0.0679(4) 0.0350(18) Uani 1 1 d . . .
H24A H 0.2026 0.0292 0.0738 0.053 Uiso 1 1 calc R . .
H24B H 0.0818 0.0028 0.0670 0.053 Uiso 1 1 calc R . .
H24C H 0.1610 -0.0284 0.0181 0.053 Uiso 1 1 calc R . .
C25 C 0.3244(6) -0.0682(3) 0.1400(4) 0.0351(18) Uani 1 1 d . . .
H25A H 0.3527 -0.0956 0.1848 0.053 Uiso 1 1 calc R . .
H25B H 0.3691 -0.0310 0.1460 0.053 Uiso 1 1 calc R . .
H25C H 0.3276 -0.0886 0.0901 0.053 Uiso 1 1 calc R . .
C26 C 0.1326(6) -0.1097(3) 0.1294(4) 0.0369(18) Uani 1 1 d . . .
H26A H 0.1614 -0.1370 0.1743 0.055 Uiso 1 1 calc R . .
H26B H 0.1355 -0.1302 0.0796 0.055 Uiso 1 1 calc R . .
H26C H 0.0565 -0.0991 0.1287 0.055 Uiso 1 1 calc R . .
C27 C 0.6857(7) 0.1705(3) 0.6309(5) 0.048(2) Uani 1 1 d . . .
H27A H 0.6305 0.1717 0.6628 0.072 Uiso 1 1 calc R . .
H27B H 0.7582 0.1637 0.6659 0.072 Uiso 1 1 calc R . .
H27C H 0.6685 0.1372 0.5922 0.072 Uiso 1 1 calc R . .
C28 C 0.6852(6) 0.2311(3) 0.5870(4) 0.0343(17) Uani 1 1 d . . .
C29 C 0.7577(6) 0.2412(4) 0.5377(4) 0.0369(18) Uani 1 1 d . . .
H29 H 0.8076 0.2101 0.5312 0.044 Uiso 1 1 calc R . .
C30 C 0.7566(6) 0.2974(4) 0.4979(5) 0.0376(18) Uani 1 1 d . . .
H30 H 0.8058 0.3039 0.4645 0.045 Uiso 1 1 calc R . .
C31 C 0.6838(6) 0.3436(3) 0.5073(4) 0.0354(18) Uani 1 1 d . . .
H31 H 0.6840 0.3814 0.4805 0.043 Uiso 1 1 calc R . .
C32 C 0.6108(6) 0.3342(3) 0.5563(4) 0.0364(18) Uani 1 1 d . . .
H32 H 0.5611 0.3654 0.5628 0.044 Uiso 1 1 calc R . .
C33 C 0.6119(6) 0.2775(3) 0.5960(4) 0.0321(17) Uani 1 1 d . . .
H33 H 0.5624 0.2709 0.6291 0.038 Uiso 1 1 calc R . .
C34 C 0.3497(9) 1.0725(6) 0.8791(7) 0.096(4) Uani 1 1 d . . .
H34A H 0.4262 1.0670 0.9077 0.143 Uiso 1 1 calc R . .
H34B H 0.3150 1.1031 0.9064 0.143 Uiso 1 1 calc R . .
H34C H 0.3470 1.0862 0.8247 0.143 Uiso 1 1 calc R . .
C35 C 0.2888(8) 1.0121(5) 0.8765(5) 0.063(3) Uani 1 1 d . . .
C36 C 0.3429(10) 0.9589(6) 0.9101(5) 0.079(4) Uani 1 1 d . . .
H36 H 0.4185 0.9605 0.9356 0.095 Uiso 1 1 calc R . .
C37 C 0.2858(13) 0.9030(6) 0.9064(7) 0.093(5) Uani 1 1 d . . .
H37 H 0.3234 0.8675 0.9295 0.112 Uiso 1 1 calc R . .
C38 C 0.1724(11) 0.8996(5) 0.8682(6) 0.077(3) Uani 1 1 d . . .
H38 H 0.1337 0.8621 0.8647 0.092 Uiso 1 1 calc R . .
C39 C 0.1204(9) 0.9528(5) 0.8363(5) 0.060(3) Uani 1 1 d . . .
H39 H 0.0443 0.9519 0.8121 0.072 Uiso 1 1 calc R . .
C40 C 0.1773(8) 1.0077(4) 0.8389(5) 0.053(2) Uani 1 1 d . . .
H40 H 0.1397 1.0429 0.8146 0.063 Uiso 1 1 calc R . .

loop_
_atom_site_aniso_label
_atom_site_aniso_U_11
_atom_site_aniso_U_22
_atom_site_aniso_U_33
_atom_site_aniso_U_23
_atom_site_aniso_U_13
_atom_site_aniso_U_12
U1 0.01456(12) 0.01972(13) 0.01355(13) 0.00025(10) 0.00479(9) -0.00007(10)
I1 0.0302(3) 0.0410(3) 0.0306(3) -0.0167(2) 0.0130(2) -0.0100(2)
Se1 0.0316(4) 0.0281(4) 0.0345(4) -0.0043(3) 0.0189(3) -0.0042(3)
Se2 0.0226(4) 0.0255(4) 0.0310(4) -0.0006(3) 0.0107(3) -0.0033(3)
N1 0.019(3) 0.023(3) 0.024(3) -0.002(2) 0.010(2) -0.002(2)
N2 0.021(3) 0.027(3) 0.013(3) 0.000(2) 0.007(2) 0.005(2)
N3 0.014(3) 0.022(3) 0.016(3) 0.004(2) 0.003(2) 0.002(2)
N4 0.017(3) 0.027(3) 0.014(3) 0.004(2) 0.005(2) 0.002(2)
C1 0.028(4) 0.036(4) 0.049(5) 0.019(4) 0.012(4) 0.015(3)
C2 0.048(5) 0.058(6) 0.055(5) 0.037(5) 0.019(4) 0.022(4)
C3 0.030(7) 0.069(9) 0.089(11) 0.048(8) 0.021(6) 0.022(6)
C4 0.049(7) 0.072(9) 0.091(10) 0.042(8) 0.048(8) 0.051(8)
C3' 0.030(7) 0.069(9) 0.089(11) 0.048(8) 0.021(6) 0.022(6)
C4' 0.049(7) 0.072(9) 0.091(10) 0.042(8) 0.048(8) 0.051(8)
C5 0.025(4) 0.025(4) 0.024(4) 0.008(3) 0.004(3) 0.008(3)
C6 0.032(4) 0.041(5) 0.055(5) 0.010(4) -0.006(4) 0.011(4)
C7 0.032(4) 0.026(4) 0.040(4) 0.000(3) 0.007(3) 0.013(3)
C8 0.048(5) 0.053(5) 0.025(4) 0.014(4) 0.014(4) 0.010(4)
C9 0.018(3) 0.027(4) 0.021(3) -0.007(3) 0.003(3) 0.002(3)
C10 0.012(3) 0.029(4) 0.023(4) -0.001(3) 0.006(3) -0.003(3)
C11 0.014(3) 0.029(4) 0.024(4) -0.001(3) 0.009(3) 0.006(3)
C12 0.018(3) 0.025(4) 0.016(3) 0.002(3) 0.003(3) -0.002(3)
C13 0.015(3) 0.017(3) 0.013(3) 0.001(2) 0.004(2) 0.004(2)
C14 0.012(3) 0.021(3) 0.012(3) -0.001(3) 0.002(2) 0.007(2)
C15 0.020(3) 0.022(4) 0.020(3) 0.005(3) 0.008(3) 0.004(3)
C16 0.018(3) 0.019(3) 0.019(3) 0.000(3) 0.004(3) 0.001(3)
C17 0.027(4) 0.021(4) 0.023(4) -0.001(3) 0.007(3) -0.003(3)
C18 0.023(4) 0.026(4) 0.028(4) -0.002(3) 0.013(3) -0.008(3)
C19 0.022(3) 0.024(4) 0.023(4) 0.000(3) 0.010(3) 0.000(3)
C20 0.061(5) 0.025(4) 0.046(5) 0.008(3) 0.030(4) 0.003(4)
C21 0.022(4) 0.045(5) 0.038(4) 0.011(4) 0.014(3) -0.004(3)
C22 0.035(4) 0.051(5) 0.025(4) 0.003(3) 0.015(3) -0.006(4)
C23 0.027(4) 0.022(4) 0.020(3) -0.006(3) 0.005(3) -0.001(3)
C24 0.054(5) 0.033(4) 0.016(4) -0.004(3) 0.005(3) 0.004(4)
C25 0.037(4) 0.032(4) 0.040(4) -0.008(3) 0.015(4) -0.001(3)
C26 0.045(5) 0.039(4) 0.027(4) -0.008(3) 0.010(3) -0.012(4)
C27 0.064(6) 0.037(5) 0.040(5) -0.001(4) 0.005(4) 0.005(4)
C28 0.041(4) 0.035(4) 0.023(4) -0.004(3) 0.001(3) -0.004(4)
C29 0.028(4) 0.043(5) 0.035(4) -0.011(4) -0.002(3) 0.005(3)
C30 0.030(4) 0.044(5) 0.041(5) -0.007(4) 0.013(3) -0.008(4)
C31 0.038(4) 0.025(4) 0.042(5) -0.004(3) 0.006(4) -0.008(3)
C32 0.036(4) 0.035(4) 0.039(4) -0.011(4) 0.011(4) -0.006(3)
C33 0.031(4) 0.035(4) 0.029(4) -0.009(3) 0.004(3) -0.008(3)
C34 0.079(8) 0.144(11) 0.075(8) -0.046(8) 0.042(7) -0.016(8)
C35 0.064(7) 0.096(8) 0.038(5) -0.015(5) 0.030(5) 0.011(6)
C36 0.091(8) 0.121(10) 0.029(5) 0.004(6) 0.019(5) 0.065(8)
C37 0.149(13) 0.095(9) 0.054(7) 0.024(7) 0.060(8) 0.091(9)
C38 0.122(10) 0.062(7) 0.062(7) 0.010(5) 0.055(7) 0.033(7)
C39 0.071(7) 0.070(7) 0.047(6) -0.010(5) 0.026(5) 0.013(6)
C40 0.063(6) 0.064(6) 0.035(5) -0.007(4) 0.020(4) 0.017(5)

loop_
_atom_type_symbol
_atom_type_description
_atom_type_scat_dispersion_real
_atom_type_scat_dispersion_imag
_atom_type_scat_source
C C 0.0033 0.0016 'International Tables Vol C Tables 4.2.6.8 and 6.1.1.4'
H H 0.0000 0.0000 'International Tables Vol C Tables 4.2.6.8 and 6.1.1.4'
N N 0.0061 0.0033 'International Tables Vol C Tables 4.2.6.8 and 6.1.1.4'
Se Se -0.0929 2.2259 'International Tables Vol C Tables 4.2.6.8 and 6.1.1.4'
I I -0.4742 1.8119 'International Tables Vol C Tables 4.2.6.8 and 6.1.1.4'
U U -9.6767 9.6646 'International Tables Vol C Tables 4.2.6.8 and 6.1.1.4'

loop_
_geom_angle_atom_site_label_1
_geom_angle_atom_site_label_2
_geom_angle_atom_site_label_3
_geom_angle
_geom_angle_site_symmetry_1
_geom_angle_site_symmetry_3
_geom_angle_publ_flag
N1 U1 N2 172.4(2) . . ?
N1 U1 N4 86.71(19) . . ?
N2 U1 N4 85.68(18) . . ?
N1 U1 N3 81.11(18) . . ?
N2 U1 N3 95.98(18) . . ?
N4 U1 N3 62.46(16) . . ?
N1 U1 Se1 89.02(15) . . ?
N2 U1 Se1 95.18(15) . . ?
N4 U1 Se1 128.72(11) . . ?
N3 U1 Se1 164.87(11) . . ?
N1 U1 Se2 83.22(15) . . ?
N2 U1 Se2 95.20(16) . . ?
N4 U1 Se2 83.59(11) . . ?
N3 U1 Se2 143.17(11) . . ?
Se1 U1 Se2 45.19(2) . . ?
N1 U1 I1 96.58(16) . . ?
N2 U1 I1 90.46(15) . . ?
N4 U1 I1 151.31(11) . . ?
N3 U1 I1 89.80(11) . . ?
Se1 U1 I1 79.92(2) . . ?
Se2 U1 I1 125.088(18) . . ?
Se2 Se1 U1 69.35(3) . . ?
Se1 Se2 Se2 102.18(5) . 3_556 ?
Se1 Se2 U1 65.46(2) . . ?
Se2 Se2 U1 105.64(4) 3_556 . ?
C1 N1 U1 177.8(4) . . ?
C5 N2 U1 170.0(4) . . ?
C13 N3 C9 116.9(5) . . ?
C13 N3 U1 120.5(4) . . ?
C9 N3 U1 120.3(4) . . ?
C18 N4 C14 117.7(5) . . ?
C18 N4 U1 121.2(4) . . ?
C14 N4 U1 121.1(4) . . ?
C3 C1 C2 121.5(8) . . ?
C3 C1 C4' 67.2(10) . . ?
C2 C1 C4' 122.2(8) . . ?
C3 C1 N1 113.8(9) . . ?
C2 C1 N1 111.1(5) . . ?
C4' C1 N1 114.7(7) . . ?
C3 C1 C4 113.2(8) . . ?
C2 C1 C4 92.5(10) . . ?
C4' C1 C4 46.4(8) . . ?
N1 C1 C4 100.8(9) . . ?
C3 C1 C3' 39.5(8) . . ?
C2 C1 C3' 96.9(7) . . ?
C4' C1 C3' 106.5(9) . . ?
N1 C1 C3' 101.3(7) . . ?
C4 C1 C3' 150.9(9) . . ?
N2 C5 C7 108.3(5) . . ?
N2 C5 C6 108.1(5) . . ?
C7 C5 C6 111.5(6) . . ?
N2 C5 C8 107.6(5) . . ?
C7 C5 C8 111.8(6) . . ?
C6 C5 C8 109.3(6) . . ?
N3 C9 C10 123.5(6) . . ?
C9 C10 C11 120.5(6) . . ?
C12 C11 C10 114.8(6) . . ?
C12 C11 C19 124.4(6) . . ?
C10 C11 C19 120.7(6) . . ?
C13 C12 C11 122.0(6) . . ?
N3 C13 C12 122.2(5) . . ?
N3 C13 C14 115.1(5) . . ?
C12 C13 C14 122.7(5) . . ?
N4 C14 C15 120.9(5) . . ?
N4 C14 C13 117.0(5) . . ?
C15 C14 C13 121.9(5) . . ?
C16 C15 C14 121.5(6) . . ?
C15 C16 C17 116.5(6) . . ?
C15 C16 C23 120.1(5) . . ?
C17 C16 C23 123.3(5) . . ?
C18 C17 C16 119.4(6) . . ?
N4 C18 C17 123.9(6) . . ?
C20 C19 C11 110.4(5) . . ?
C20 C19 C21 109.5(6) . . ?
C11 C19 C21 108.0(5) . . ?
C20 C19 C22 109.1(6) . . ?
C11 C19 C22 111.7(5) . . ?
C21 C19 C22 108.2(5) . . ?
C24 C23 C26 109.7(6) . . ?
C24 C23 C25 109.6(6) . . ?
C26 C23 C25 109.3(5) . . ?
C24 C23 C16 108.8(5) . . ?
C26 C23 C16 112.1(5) . . ?
C25 C23 C16 107.3(5) . . ?
C29 C28 C33 119.2(7) . . ?
C29 C28 C27 120.7(7) . . ?
C33 C28 C27 120.1(7) . . ?
C28 C29 C30 120.0(7) . . ?
C31 C30 C29 120.5(7) . . ?
C30 C31 C32 120.1(7) . . ?
C31 C32 C33 119.2(7) . . ?
C28 C33 C32 120.9(7) . . ?
C40 C35 C36 117.9(11) . . ?
C40 C35 C34 120.8(10) . . ?
C36 C35 C34 121.3(11) . . ?
C35 C36 C37 120.7(11) . . ?
C36 C37 C38 120.6(10) . . ?
C39 C38 C37 117.7(11) . . ?
C38 C39 C40 121.6(11) . . ?
C39 C40 C35 121.5(10) . . ?

loop_
_geom_bond_atom_site_label_1
_geom_bond_atom_site_label_2
_geom_bond_distance
_geom_bond_site_symmetry_2
_geom_bond_publ_flag
U1 N1 1.829(5) . ?
U1 N2 1.837(5) . ?
U1 N4 2.558(5) . ?
U1 N3 2.569(5) . ?
U1 Se1 2.9175(8) . ?
U1 Se2 3.0013(9) . ?
U1 I1 3.0603(7) . ?
Se1 Se2 2.2755(10) . ?
Se2 Se2 2.4151(14) 3_556 ?
N1 C1 1.464(8) . ?
N2 C5 1.469(7) . ?
N3 C13 1.340(7) . ?
N3 C9 1.344(7) . ?
N4 C18 1.332(8) . ?
N4 C14 1.332(7) . ?
C1 C3 1.459(8) . ?
C1 C2 1.464(7) . ?
C1 C4' 1.466(8) . ?
C1 C4 1.511(9) . ?
C1 C3' 1.517(9) . ?
C5 C7 1.508(9) . ?
C5 C6 1.525(9) . ?
C5 C8 1.529(9) . ?
C9 C10 1.371(8) . ?
C10 C11 1.405(8) . ?
C11 C12 1.385(8) . ?
C11 C19 1.511(8) . ?
C12 C13 1.380(8) . ?
C13 C14 1.481(8) . ?
C14 C15 1.393(8) . ?
C15 C16 1.375(8) . ?
C16 C17 1.377(8) . ?
C16 C23 1.543(8) . ?
C17 C18 1.375(9) . ?
C19 C20 1.506(9) . ?
C19 C21 1.513(9) . ?
C19 C22 1.519(9) . ?
C23 C24 1.508(9) . ?
C23 C26 1.515(9) . ?
C23 C25 1.536(9) . ?
C27 C28 1.500(10) . ?
C28 C29 1.372(10) . ?
C28 C33 1.376(10) . ?
C29 C30 1.381(10) . ?
C30 C31 1.371(10) . ?
C31 C32 1.372(10) . ?
C32 C33 1.388(10) . ?
C34 C35 1.494(14) . ?
C35 C40 1.373(12) . ?
C35 C36 1.376(13) . ?
C36 C37 1.383(16) . ?
C37 C38 1.395(17) . ?
C38 C39 1.360(12) . ?
C39 C40 1.365(12) . ?
